data_4345167
loop_
_publ_author_name
'Vogel, Anastasia'
'Dechert, Sebastian'
'Br\"uckner, Christian'
'Meyer, Franc'

_publ_section_title
;
 Reaching across the Divide: How Monometalation of One Binding Pocket
 Affects the Empty Binding Pocket in a Siamese-Twin Porphyrin Palladium
 Complex.
;
_journal_issue 4
_journal_name_full 'Inorganic chemistry'
_journal_page_first 2221
_journal_page_last 2232
_journal_paper_doi 10.1021/acs.inorgchem.6b02916
_journal_volume 56
_journal_year 2017
_chemical_formula_moiety 'C106.18 H116.68 N8 O5.95 Pd1.05'
_chemical_formula_sum 'C106.18 H116.68 N8 O5.95 Pd1.05'
_chemical_formula_weight 1712.09
_space_group_crystal_system triclinic
_space_group_IT_number 2
_space_group_name_Hall '-P 1'
_space_group_name_H-M_alt 'P -1'
_symmetry_space_group_name_Hall '-P 1'
_symmetry_space_group_name_H-M 'P -1'
_atom_sites_solution_hydrogens geom
_audit_creation_method SHELXL-2014/7
_cell_angle_alpha 101.572(2)
_cell_angle_beta 96.479(2)
_cell_angle_gamma 111.128(2)
_cell_formula_units_Z 2
_cell_length_a 15.2345(4)
_cell_length_b 16.9566(4)
_cell_length_c 19.4273(5)
_cell_measurement_reflns_used 63940
_cell_measurement_temperature 133(2)
_cell_measurement_theta_max 26.731
_cell_measurement_theta_min 1.333
_cell_volume 4490.9(2)
_computing_cell_refinement 'X-AREA (Stoe & Cie, 2002)'
_computing_data_collection 'X-AREA (Stoe & Cie, 2002)'
_computing_data_reduction 'X-AREA (Stoe & Cie, 2002)'
_computing_molecular_graphics 'DIAMOND (Brandenburg, 2012)'
_computing_publication_material 'SHELXL-2014 (Sheldrick, 2014)'
_computing_structure_refinement 'SHELXL-2014/7 (Sheldrick, 2014)'
_computing_structure_solution 'SHELXS-2014 (Sheldrick, 2014)'
_diffrn_ambient_temperature 133(2)
_diffrn_measured_fraction_theta_full 1.000
_diffrn_measured_fraction_theta_max 0.997
_diffrn_measurement_device_type 'Stoe IPDS II'
_diffrn_radiation_type MoK\a
_diffrn_radiation_wavelength 0.71073
_diffrn_reflns_av_R_equivalents 0.0421
_diffrn_reflns_av_unetI/netI 0.0394
_diffrn_reflns_Laue_measured_fraction_full 1.000
_diffrn_reflns_Laue_measured_fraction_max 0.997
_diffrn_reflns_limit_h_max 18
_diffrn_reflns_limit_h_min -19
_diffrn_reflns_limit_k_max 21
_diffrn_reflns_limit_k_min -21
_diffrn_reflns_limit_l_max 24
_diffrn_reflns_limit_l_min -24
_diffrn_reflns_number 63940
_diffrn_reflns_point_group_measured_fraction_full 1.000
_diffrn_reflns_point_group_measured_fraction_max 0.997
_diffrn_reflns_theta_full 25.242
_diffrn_reflns_theta_max 26.731
_diffrn_reflns_theta_min 1.333
_diffrn_source 'fine-focus sealed tube'
_exptl_absorpt_coefficient_mu 0.277
_exptl_absorpt_correction_T_max 0.8836
_exptl_absorpt_correction_T_min 0.6963
_exptl_absorpt_correction_type numerical
_exptl_absorpt_process_details 'X-RED (Stoe & Cie, 2002)'
_exptl_crystal_colour black
_exptl_crystal_density_diffrn 1.266
_exptl_crystal_description block
_exptl_crystal_F_000 1812
_exptl_crystal_size_max 0.330
_exptl_crystal_size_mid 0.300
_exptl_crystal_size_min 0.100
_refine_diff_density_max 0.503
_refine_diff_density_min -0.555
_refine_diff_density_rms 0.060
_refine_ls_extinction_method none
_refine_ls_goodness_of_fit_ref 1.022
_refine_ls_hydrogen_treatment constr
_refine_ls_matrix_type full
_refine_ls_number_parameters 1281
_refine_ls_number_reflns 19030
_refine_ls_number_restraints 577
_refine_ls_restrained_S_all 1.049
_refine_ls_R_factor_all 0.0517
_refine_ls_R_factor_gt 0.0387
_refine_ls_shift/su_max 0.003
_refine_ls_shift/su_mean 0.000
_refine_ls_structure_factor_coef Fsqd
_refine_ls_weighting_details 'w=1/[\s^2^(Fo^2^)+(0.0597P)^2^+0.6135P] where P=(Fo^2^+2Fc^2^)/3'
_refine_ls_weighting_scheme calc
_refine_ls_wR_factor_gt 0.0929
_refine_ls_wR_factor_ref 0.0973
_reflns_Friedel_coverage 0.000
_reflns_number_gt 15886
_reflns_number_total 19030
_reflns_threshold_expression 'I > 2\s(I)'
_cod_data_source_file ic6b02916_si_002.cif
_cod_data_source_block anhe15_mod-4H2Pd
_cod_depositor_comments 'Adding full bibliography for 4345167--4345168.cif.'
_cod_database_code 4345167
_shelx_shelxl_version_number 2014/7
_shelx_space_group_comment
;
The symmetry employed for this shelxl refinement is uniquely defined
by the following loop, which should always be used as a source of
symmetry information in preference to the above space-group names.
They are only intended as comments.
;

loop_
_space_group_symop_operation_xyz
'x, y, z'
'-x, -y, -z'

loop_
_atom_site_label
_atom_site_type_symbol
_atom_site_fract_x
_atom_site_fract_y
_atom_site_fract_z
_atom_site_U_iso_or_equiv
_atom_site_adp_type
_atom_site_occupancy
_atom_site_site_symmetry_order
_atom_site_calc_flag
_atom_site_refinement_flags_posn
_atom_site_refinement_flags_adp
_atom_site_refinement_flags_occupancy
_atom_site_disorder_assembly
_atom_site_disorder_group
C1 C 0.01216(13) 0.07043(13) 0.80090(10) 0.0193(4) Uani 1 1 d . . . . .
C2 C 0.10185(13) 0.11570(13) 0.84726(10) 0.0195(4) Uani 1 1 d . . . . .
C3 C 0.13573(13) 0.19820(13) 0.83319(10) 0.0187(4) Uani 1 1 d . . . . .
C4 C 0.22404(13) 0.27406(13) 0.86611(10) 0.0194(4) Uani 1 1 d . . . . .
C5 C 0.26712(13) 0.33538(13) 0.83082(10) 0.0184(4) Uani 1 1 d . . . . .
C6 C 0.35441(13) 0.41583(13) 0.85682(10) 0.0196(4) Uani 1 1 d . . . . .
C7 C 0.37595(13) 0.44901(13) 0.79972(11) 0.0201(4) Uani 1 1 d . . . . .
C8 C 0.29982(13) 0.39130(12) 0.73707(10) 0.0179(4) Uani 1 1 d . . . . .
C9 C 0.29094(13) 0.39942(13) 0.66618(10) 0.0196(4) Uani 1 1 d . . . . .
C10 C 0.20273(13) 0.35984(13) 0.61609(10) 0.0188(4) Uani 1 1 d . . . . .
C11 C 0.19011(14) 0.34534(13) 0.53823(10) 0.0213(4) Uani 1 1 d . . . . .
C12 C 0.09463(14) 0.31794(13) 0.51139(10) 0.0214(4) Uani 1 1 d . . . . .
C13 C 0.04543(13) 0.31221(13) 0.57195(10) 0.0199(4) Uani 1 1 d . . . . .
C14 C -0.05085(13) 0.29167(13) 0.57289(10) 0.0205(4) Uani 1 1 d . . . . .
C15 C -0.09007(13) 0.28081(13) 0.63639(10) 0.0192(4) Uani 1 1 d . . . . .
C16 C -0.17311(14) 0.28910(13) 0.65629(11) 0.0205(4) Uani 1 1 d . . . . .
C17 C -0.16945(13) 0.27735(12) 0.72566(10) 0.0188(4) Uani 1 1 d . . . . .
C18 C -0.23097(13) 0.28745(13) 0.77590(10) 0.0191(4) Uani 1 1 d . . . . .
C19 C -0.26455(13) 0.22816(12) 0.81507(11) 0.0192(4) Uani 1 1 d . . . . .
C20 C -0.30898(15) 0.23253(14) 0.87750(11) 0.0236(4) Uani 1 1 d . . . . .
C21 C -0.34613(15) 0.14992(14) 0.88717(11) 0.0237(4) Uani 1 1 d . . . . .
C22 C -0.32204(14) 0.09285(13) 0.83339(11) 0.0208(4) Uani 1 1 d . . . . .
C23 C -0.34963(14) 0.00073(13) 0.81929(11) 0.0210(4) Uani 1 1 d . . . . .
C24 C -0.28791(14) -0.03882(13) 0.79644(11) 0.0206(4) Uani 1 1 d . . . . .
C25 C -0.30972(14) -0.12719(13) 0.75437(11) 0.0212(4) Uani 1 1 d . . . . .
C26 C -0.22505(14) -0.13534(12) 0.74752(10) 0.0196(4) Uani 1 1 d . . . . .
C27 C -0.14719(14) -0.05130(12) 0.78344(10) 0.0190(4) Uani 1 1 d . . . . .
C28 C -0.04962(14) -0.02253(13) 0.78748(10) 0.0193(4) Uani 1 1 d . . . . .
C29 C 0.14492(14) 0.08025(13) 0.89999(11) 0.0216(4) Uani 1 1 d . . . . .
C30 C 0.10923(17) 0.07233(16) 0.96190(12) 0.0311(5) Uani 1 1 d . . . . .
H30 H 0.0579 0.0898 0.9704 0.037 Uiso 1 1 calc R U . . .
C31 C 0.1480(2) 0.03904(18) 1.01166(13) 0.0419(6) Uani 1 1 d . . . . .
H31 H 0.1239 0.0349 1.0544 0.050 Uiso 1 1 calc R U . . .
C32 C 0.22087(18) 0.01210(16) 0.99952(14) 0.0381(6) Uani 1 1 d . . . . .
H32 H 0.2475 -0.0100 1.0340 0.046 Uiso 1 1 calc R U . . .
C33 C 0.25548(16) 0.01711(16) 0.93736(14) 0.0356(5) Uani 1 1 d . . . . .
H33 H 0.3046 -0.0032 0.9282 0.043 Uiso 1 1 calc R U . . .
C34 C 0.21825(15) 0.05220(15) 0.88767(13) 0.0286(5) Uani 1 1 d . . . . .
H34 H 0.2432 0.0569 0.8453 0.034 Uiso 1 1 calc R U . . .
C35 C 0.26266(14) 0.27919(13) 0.94196(11) 0.0221(4) Uani 1 1 d . . . . .
C36 C 0.20933(16) 0.29049(16) 0.99376(12) 0.0318(5) Uani 1 1 d . . . . .
H36 H 0.1514 0.2982 0.9810 0.038 Uiso 1 1 calc R U . . .
C37 C 0.23959(19) 0.29067(18) 1.06392(13) 0.0392(6) Uani 1 1 d . . . . .
H37 H 0.2029 0.2992 1.0990 0.047 Uiso 1 1 calc R U . . .
C38 C 0.3228(2) 0.27851(16) 1.08258(12) 0.0386(6) Uani 1 1 d . . . . .
H38 H 0.3437 0.2788 1.1306 0.046 Uiso 1 1 calc R U . . .
C39 C 0.37566(18) 0.26594(16) 1.03151(13) 0.0358(5) Uani 1 1 d . . . . .
H39 H 0.4328 0.2571 1.0444 0.043 Uiso 1 1 calc R U . . .
C40 C 0.34581(16) 0.26617(15) 0.96108(12) 0.0289(5) Uani 1 1 d . . . . .
H40 H 0.3825 0.2574 0.9261 0.035 Uiso 1 1 calc R U . . .
C41 C 0.40550(14) 0.46123(13) 0.93331(11) 0.0239(4) Uani 1 1 d . . . . .
H41A H 0.4696 0.5054 0.9341 0.029 Uiso 1 1 calc R U . . .
H41B H 0.4152 0.4178 0.9572 0.029 Uiso 1 1 calc R U . . .
C42 C 0.35001(19) 0.50612(17) 0.97507(12) 0.0356(5) Uani 1 1 d . . . . .
H42A H 0.3417 0.5503 0.9524 0.053 Uiso 1 1 calc R U . . .
H42B H 0.3858 0.5344 1.0246 0.053 Uiso 1 1 calc R U . . .
H42C H 0.2868 0.4625 0.9751 0.053 Uiso 1 1 calc R U . . .
C43 C 0.45573(14) 0.53575(13) 0.80448(11) 0.0238(4) Uani 1 1 d . . . . .
H43A H 0.4843 0.5304 0.7614 0.029 Uiso 1 1 calc R U . . .
H43B H 0.5066 0.5499 0.8469 0.029 Uiso 1 1 calc R U . . .
C44 C 0.42179(18) 0.61048(15) 0.81023(14) 0.0350(5) Uani 1 1 d . . . . .
H44A H 0.4760 0.6647 0.8122 0.053 Uiso 1 1 calc R U . . .
H44B H 0.3959 0.6178 0.8539 0.053 Uiso 1 1 calc R U . . .
H44C H 0.3716 0.5971 0.7683 0.053 Uiso 1 1 calc R U . . .
C45 C 0.37384(14) 0.45925(13) 0.64301(10) 0.0212(4) Uani 1 1 d . . . . .
C46 C 0.45854(15) 0.44610(15) 0.64068(12) 0.0285(4) Uani 1 1 d . . . . .
H46 H 0.4644 0.3968 0.6536 0.034 Uiso 1 1 calc R U . . .
C47 C 0.53475(16) 0.50442(17) 0.61962(14) 0.0375(6) Uani 1 1 d . . . . .
H47 H 0.5927 0.4954 0.6189 0.045 Uiso 1 1 calc R U . . .
C48 C 0.52603(18) 0.57537(17) 0.59972(13) 0.0392(6) Uani 1 1 d . . . . .
H48 H 0.5779 0.6148 0.5849 0.047 Uiso 1 1 calc R U . . .
C49 C 0.44208(18) 0.58925(16) 0.60129(12) 0.0346(5) Uani 1 1 d . . . . .
H49 H 0.4363 0.6383 0.5878 0.042 Uiso 1 1 calc R U . . .
C50 C 0.36666(15) 0.53128(14) 0.62254(11) 0.0257(4) Uani 1 1 d . . . . .
H50 H 0.3089 0.5407 0.6232 0.031 Uiso 1 1 calc R U . . .
C51 C 0.26499(14) 0.34205(14) 0.49486(11) 0.0239(4) Uani 1 1 d . . . . .
H51A H 0.3216 0.3984 0.5111 0.029 Uiso 1 1 calc R U . . .
H51B H 0.2387 0.3334 0.4437 0.029 Uiso 1 1 calc R U . . .
C52 C 0.29599(17) 0.26741(16) 0.50292(13) 0.0321(5) Uani 1 1 d . . . . .
H52A H 0.2402 0.2115 0.4862 0.048 Uiso 1 1 calc R U . . .
H52B H 0.3230 0.2765 0.5535 0.048 Uiso 1 1 calc R U . . .
H52C H 0.3447 0.2665 0.4742 0.048 Uiso 1 1 calc R U . . .
C53 C 0.05307(15) 0.29316(16) 0.43205(11) 0.0284(5) Uani 1 1 d . . . . .
H53A H -0.0177 0.2633 0.4242 0.034 Uiso 1 1 calc R U . . .
H53B H 0.0775 0.2511 0.4067 0.034 Uiso 1 1 calc R U . . .
C54 C 0.07798(17) 0.37204(18) 0.39959(13) 0.0369(5) Uani 1 1 d . . . . .
H54A H 0.0514 0.3517 0.3479 0.055 Uiso 1 1 calc R U . . .
H54B H 0.1480 0.4026 0.4079 0.055 Uiso 1 1 calc R U . . .
H54C H 0.0505 0.4122 0.4223 0.055 Uiso 1 1 calc R U . . .
C55 C -0.11836(14) 0.28685(16) 0.50859(11) 0.0266(4) Uani 1 1 d . . . . .
C56 C -0.10468(18) 0.36095(19) 0.48370(13) 0.0371(6) Uani 1 1 d . . . . .
H56 H -0.0515 0.4142 0.5070 0.044 Uiso 1 1 calc R U . . .
C57 C -0.1686(2) 0.3577(3) 0.42478(16) 0.0552(9) Uani 1 1 d . . . . .
H57 H -0.1592 0.4087 0.4084 0.066 Uiso 1 1 calc R U . . .
C58 C -0.2447(2) 0.2810(3) 0.39050(15) 0.0637(10) Uani 1 1 d . . . . .
H58 H -0.2871 0.2786 0.3496 0.076 Uiso 1 1 calc R U . . .
C59 C -0.26020(19) 0.2072(3) 0.41503(15) 0.0562(9) Uani 1 1 d . . . . .
H59 H -0.3138 0.1544 0.3914 0.067 Uiso 1 1 calc R U . . .
C60 C -0.19727(16) 0.20965(19) 0.47459(12) 0.0374(6) Uani 1 1 d . . . . .
H60 H -0.2084 0.1589 0.4917 0.045 Uiso 1 1 calc R U . . .
C61 C -0.25449(14) 0.30126(14) 0.61710(11) 0.0232(4) Uani 1 1 d . . . . .
C62 C -0.24276(16) 0.37628(15) 0.59360(12) 0.0276(4) Uani 1 1 d . . . . .
H62 H -0.1805 0.4211 0.6014 0.033 Uiso 1 1 calc R U . . .
C63 C -0.32183(18) 0.38553(18) 0.55883(13) 0.0361(5) Uani 1 1 d . . . . .
H63 H -0.3131 0.4361 0.5419 0.043 Uiso 1 1 calc R U . . .
C64 C -0.41292(17) 0.32184(19) 0.54861(13) 0.0392(6) Uani 1 1 d . . . . .
H64 H -0.4667 0.3290 0.5252 0.047 Uiso 1 1 calc R U . . .
C65 C -0.42592(16) 0.24770(19) 0.57234(14) 0.0386(6) Uani 1 1 d . . . . .
H65 H -0.4886 0.2039 0.5656 0.046 Uiso 1 1 calc R U . . .
C66 C -0.34684(15) 0.23728(16) 0.60623(12) 0.0307(5) Uani 1 1 d . . . . .
H66 H -0.3559 0.1860 0.6221 0.037 Uiso 1 1 calc R U . . .
C67 C -0.25785(14) 0.36394(13) 0.78194(11) 0.0220(4) Uani 1 1 d . . . . .
C68 C -0.18936(16) 0.44604(14) 0.78460(13) 0.0304(5) Uani 1 1 d . . . . .
H68 H -0.1250 0.4532 0.7827 0.036 Uiso 1 1 calc R U . . .
C69 C -0.21509(18) 0.51748(16) 0.79004(16) 0.0392(6) Uani 1 1 d . . . . .
H69 H -0.1680 0.5735 0.7925 0.047 Uiso 1 1 calc R U . . .
C70 C -0.30831(19) 0.50738(16) 0.79192(15) 0.0398(6) Uani 1 1 d . . . . .
H70 H -0.3252 0.5566 0.7962 0.048 Uiso 1 1 calc R U . . .
C71 C -0.37745(17) 0.42628(16) 0.78759(14) 0.0346(5) Uani 1 1 d . . . . .
H71 H -0.4420 0.4195 0.7884 0.041 Uiso 1 1 calc R U . . .
C72 C -0.35256(15) 0.35467(14) 0.78208(12) 0.0287(5) Uani 1 1 d . . . . .
H72 H -0.4005 0.2986 0.7784 0.034 Uiso 1 1 calc R U . . .
C73 C -0.29883(17) 0.31430(14) 0.93159(12) 0.0294(5) Uani 1 1 d . . . . .
H73A H -0.3302 0.2976 0.9714 0.035 Uiso 1 1 calc R U . . .
H73B H -0.3325 0.3454 0.9085 0.035 Uiso 1 1 calc R U . . .
C74 C -0.1943(2) 0.3760(2) 0.96203(16) 0.0502(7) Uani 1 1 d . . . . .
H74A H -0.1645 0.3971 0.9235 0.075 Uiso 1 1 calc R U . . .
H74B H -0.1599 0.3447 0.9829 0.075 Uiso 1 1 calc R U . . .
H74C H -0.1913 0.4259 0.9992 0.075 Uiso 1 1 calc R U . . .
C75 C -0.39407(16) 0.12445(15) 0.94752(12) 0.0291(4) Uani 1 1 d . . . . .
H75A H -0.3524 0.1638 0.9937 0.035 Uiso 1 1 calc R U . . .
H75B H -0.4012 0.0640 0.9473 0.035 Uiso 1 1 calc R U . . .
C76 C -0.49278(18) 0.1291(2) 0.94207(15) 0.0439(6) Uani 1 1 d . . . . .
H76A H -0.4860 0.1892 0.9438 0.066 Uiso 1 1 calc R U . . .
H76B H -0.5210 0.1114 0.9822 0.066 Uiso 1 1 calc R U . . .
H76C H -0.5347 0.0897 0.8967 0.066 Uiso 1 1 calc R U . . .
C77 C -0.44878(14) -0.05267(13) 0.82503(11) 0.0228(4) Uani 1 1 d . . . . .
C78 C -0.52630(16) -0.03944(15) 0.79102(13) 0.0312(5) Uani 1 1 d . . . . .
H78 H -0.5148 0.0041 0.7652 0.037 Uiso 1 1 calc R U . . .
C79 C -0.62010(17) -0.08932(18) 0.79465(15) 0.0395(6) Uani 1 1 d . . . . .
H79 H -0.6721 -0.0797 0.7713 0.047 Uiso 1 1 calc R U . . .
C80 C -0.63779(16) -0.15282(16) 0.83205(14) 0.0362(5) Uani 1 1 d . . . . .
H80 H -0.7018 -0.1870 0.8344 0.043 Uiso 1 1 calc R U . . .
C81 C -0.56156(16) -0.16643(15) 0.86622(13) 0.0309(5) Uani 1 1 d . . . . .
H81 H -0.5736 -0.2100 0.8920 0.037 Uiso 1 1 calc R U . . .
C82 C -0.46775(15) -0.11683(14) 0.86294(12) 0.0259(4) Uani 1 1 d . . . . .
H82 H -0.4161 -0.1266 0.8867 0.031 Uiso 1 1 calc R U . . .
C83 C -0.40758(14) -0.19117(14) 0.71205(12) 0.0279(4) Uani 1 1 d . . . . .
H83A H -0.4543 -0.1991 0.7442 0.034 Uiso 1 1 calc R U . . .
H83B H -0.4049 -0.2487 0.6927 0.034 Uiso 1 1 calc R U . . .
C84 C -0.44153(19) -0.15900(18) 0.65019(14) 0.0422(6) Uani 1 1 d . . . . .
H84A H -0.3961 -0.1524 0.6177 0.063 Uiso 1 1 calc R U . . .
H84B H -0.4450 -0.1024 0.6693 0.063 Uiso 1 1 calc R U . . .
H84C H -0.5053 -0.2016 0.6239 0.063 Uiso 1 1 calc R U . . .
C85 C -0.21660(14) -0.21262(13) 0.69949(11) 0.0217(4) Uani 1 1 d . . . . .
H85A H -0.1501 -0.1951 0.6911 0.026 Uiso 1 1 calc R U . . .
H85B H -0.2603 -0.2290 0.6525 0.026 Uiso 1 1 calc R U . . .
C86 C -0.24071(17) -0.29292(14) 0.72987(12) 0.0293(5) Uani 1 1 d . . . . .
H86A H -0.3065 -0.3109 0.7382 0.044 Uiso 1 1 calc R U . . .
H86B H -0.1958 -0.2782 0.7753 0.044 Uiso 1 1 calc R U . . .
H86C H -0.2352 -0.3410 0.6955 0.044 Uiso 1 1 calc R U . . .
C87 C -0.00063(14) -0.08396(13) 0.77609(11) 0.0233(4) Uani 1 1 d . . . . .
C88 C -0.01438(17) -0.14796(15) 0.81360(13) 0.0306(5) Uani 1 1 d . . . . .
H88 H -0.0557 -0.1528 0.8471 0.037 Uiso 1 1 calc R U . . .
C89 C 0.0325(2) -0.20486(17) 0.80196(15) 0.0436(6) Uani 1 1 d . . . . .
H89 H 0.0222 -0.2490 0.8271 0.052 Uiso 1 1 calc R U . . .
C90 C 0.09360(19) -0.19768(18) 0.75439(16) 0.0464(7) Uani 1 1 d . . . . .
H90 H 0.1249 -0.2371 0.7464 0.056 Uiso 1 1 calc R U . . .
C91 C 0.10938(17) -0.13307(18) 0.71817(14) 0.0410(6) Uani 1 1 d . . . . .
H91 H 0.1522 -0.1278 0.6858 0.049 Uiso 1 1 calc R U . . .
C92 C 0.06312(15) -0.07587(15) 0.72886(13) 0.0309(5) Uani 1 1 d . . . . .
H92 H 0.0747 -0.0313 0.7041 0.037 Uiso 1 1 calc R U . . .
C94 C -0.0798(2) 0.1929(2) 1.00511(15) 0.0511(7) Uani 1 1 d . . . . .
H94A H -0.1364 0.2062 1.0112 0.077 Uiso 1 1 calc R U . . .
H94B H -0.0216 0.2468 1.0231 0.077 Uiso 1 1 calc R U . . .
H94C H -0.0770 0.1505 1.0320 0.077 Uiso 1 1 calc R U . . .
C95 C 0.0466(2) 0.39002(19) 0.91145(19) 0.0549(8) Uani 1 1 d D . . . .
H95A H 0.1050 0.3957 0.8926 0.082 Uiso 1 1 calc R U . . .
H95B H 0.0631 0.4093 0.9640 0.082 Uiso 1 1 calc R U . . .
H95C H 0.0173 0.4265 0.8930 0.082 Uiso 1 1 calc R U . . .
O4 O 0.03053(17) 0.58306(17) 0.77583(16) 0.0574(7) Uani 0.884(4) 1 d D U P A 1
C96 C 0.0549(3) 0.5262(3) 0.7240(2) 0.0668(11) Uani 0.884(4) 1 d D U P A 1
H96A H 0.0404 0.5344 0.6756 0.080 Uiso 0.884(4) 1 calc R U P A 1
H96B H 0.0182 0.4643 0.7229 0.080 Uiso 0.884(4) 1 calc R U P A 1
C97 C 0.1601(3) 0.5502(3) 0.7469(2) 0.0649(10) Uani 0.884(4) 1 d D U P A 1
H97A H 0.1981 0.5961 0.7252 0.078 Uiso 0.884(4) 1 calc R U P A 1
H97B H 0.1767 0.4986 0.7339 0.078 Uiso 0.884(4) 1 calc R U P A 1
C98 C 0.1768(3) 0.5848(3) 0.8292(2) 0.0652(10) Uani 0.884(4) 1 d D U P A 1
H98A H 0.1799 0.5396 0.8535 0.078 Uiso 0.884(4) 1 calc R U P A 1
H98B H 0.2371 0.6377 0.8475 0.078 Uiso 0.884(4) 1 calc R U P A 1
C99 C 0.0934(3) 0.6056(3) 0.8405(2) 0.0597(9) Uani 0.884(4) 1 d D U P A 1
H99A H 0.0602 0.5731 0.8733 0.072 Uiso 0.884(4) 1 calc R U P A 1
H99B H 0.1149 0.6690 0.8630 0.072 Uiso 0.884(4) 1 calc R U P A 1
O4B O 0.1270(15) 0.6480(13) 0.8045(12) 0.075(3) Uani 0.116(4) 1 d D U P A 2
C96B C 0.058(2) 0.5873(17) 0.7396(17) 0.067(3) Uani 0.116(4) 1 d D U P A 2
H96C H 0.0773 0.6056 0.6963 0.081 Uiso 0.116(4) 1 calc R U P A 2
H96D H -0.0070 0.5851 0.7414 0.081 Uiso 0.116(4) 1 calc R U P A 2
C97B C 0.0616(13) 0.4998(15) 0.7382(16) 0.068(3) Uani 0.116(4) 1 d D U P A 2
H97C H 0.0031 0.4607 0.7506 0.082 Uiso 0.116(4) 1 calc R U P A 2
H97D H 0.0681 0.4713 0.6904 0.082 Uiso 0.116(4) 1 calc R U P A 2
C98B C 0.1483(19) 0.5212(16) 0.7936(18) 0.064(3) Uani 0.116(4) 1 d D U P A 2
H98C H 0.1874 0.4884 0.7769 0.077 Uiso 0.116(4) 1 calc R U P A 2
H98D H 0.1311 0.5095 0.8392 0.077 Uiso 0.116(4) 1 calc R U P A 2
C99B C 0.1997(14) 0.6181(16) 0.8012(19) 0.070(3) Uani 0.116(4) 1 d D U P A 2
H99C H 0.2501 0.6465 0.8455 0.084 Uiso 0.116(4) 1 calc R U P A 2
H99D H 0.2293 0.6289 0.7593 0.084 Uiso 0.116(4) 1 calc R U P A 2
O5 O 0.0742(6) 0.0120(5) 0.5584(5) 0.127(3) Uani 0.5 1 d D U P B -1
C100 C 0.0466(10) 0.0815(6) 0.5479(7) 0.088(3) Uani 0.5 1 d D U P B -1
H10A H 0.1042 0.1354 0.5532 0.106 Uiso 0.5 1 calc R U P B -1
H10B H 0.0087 0.0940 0.5837 0.106 Uiso 0.5 1 calc R U P B -1
C101 C -0.012(2) 0.0522(9) 0.4745(10) 0.098(4) Uani 0.5 1 d D U P B -1
H10C H 0.0271 0.0760 0.4404 0.117 Uiso 0.5 1 calc R U P B -1
H10D H -0.0668 0.0708 0.4733 0.117 Uiso 0.5 1 calc R U P B -1
C102 C -0.0467(11) -0.0454(8) 0.4569(8) 0.109(4) Uani 0.5 1 d D U P B -1
H10E H -0.1169 -0.0723 0.4543 0.130 Uiso 0.5 1 calc R U P B -1
H10F H -0.0328 -0.0682 0.4102 0.130 Uiso 0.5 1 calc R U P B -1
C103 C 0.005(2) -0.0654(9) 0.5151(13) 0.108(4) Uani 0.5 1 d D U P B -1
H10G H -0.0399 -0.0953 0.5434 0.129 Uiso 0.5 1 calc R U P B -1
H10H H 0.0361 -0.1047 0.4948 0.129 Uiso 0.5 1 calc R U P B -1
O6A O 0.3612(4) 0.0558(3) 0.6816(4) 0.0886(16) Uani 0.619(7) 1 d D U P C 1
C104 C 0.2850(5) 0.0654(4) 0.6409(5) 0.0790(18) Uani 0.619(7) 1 d D U P C 1
H10I H 0.2245 0.0136 0.6341 0.095 Uiso 0.619(7) 1 calc R U P C 1
H10J H 0.2986 0.0714 0.5931 0.095 Uiso 0.619(7) 1 calc R U P C 1
C105 C 0.2759(5) 0.1476(5) 0.6824(5) 0.0712(18) Uani 0.619(7) 1 d D U P C 1
H10K H 0.2570 0.1791 0.6496 0.085 Uiso 0.619(7) 1 calc R U P C 1
H10L H 0.2287 0.1335 0.7138 0.085 Uiso 0.619(7) 1 calc R U P C 1
C106 C 0.3763(7) 0.1996(6) 0.7254(6) 0.082(2) Uani 0.619(7) 1 d D U P C 1
H10M H 0.4130 0.2438 0.7017 0.098 Uiso 0.619(7) 1 calc R U P C 1
H10N H 0.3750 0.2301 0.7742 0.098 Uiso 0.619(7) 1 calc R U P C 1
C107 C 0.4200(6) 0.1351(5) 0.7288(5) 0.077(2) Uani 0.619(7) 1 d D U P C 1
H10O H 0.4840 0.1561 0.7160 0.092 Uiso 0.619(7) 1 calc R U P C 1
H10P H 0.4283 0.1281 0.7782 0.092 Uiso 0.619(7) 1 calc R U P C 1
O6B O 0.3419(6) 0.0709(5) 0.7232(6) 0.073(2) Uani 0.381(7) 1 d D U P C 2
C108 C 0.2637(7) 0.0806(8) 0.6834(8) 0.079(2) Uani 0.381(7) 1 d D U P C 2
H10Q H 0.2192 0.0895 0.7146 0.095 Uiso 0.381(7) 1 calc R U P C 2
H10R H 0.2275 0.0278 0.6432 0.095 Uiso 0.381(7) 1 calc R U P C 2
C109 C 0.3070(8) 0.1594(7) 0.6552(6) 0.063(2) Uani 0.381(7) 1 d D U P C 2
H10S H 0.3237 0.1431 0.6081 0.076 Uiso 0.381(7) 1 calc R U P C 2
H10T H 0.2629 0.1898 0.6505 0.076 Uiso 0.381(7) 1 calc R U P C 2
C110 C 0.3933(10) 0.2137(8) 0.7107(8) 0.061(2) Uani 0.381(7) 1 d D U P C 2
H11A H 0.3822 0.2600 0.7440 0.074 Uiso 0.381(7) 1 calc R U P C 2
H11B H 0.4485 0.2415 0.6890 0.074 Uiso 0.381(7) 1 calc R U P C 2
C111 C 0.4107(11) 0.1519(8) 0.7482(9) 0.085(3) Uani 0.381(7) 1 d D U P C 2
H11C H 0.4737 0.1500 0.7424 0.102 Uiso 0.381(7) 1 calc R U P C 2
H11D H 0.4135 0.1731 0.8001 0.102 Uiso 0.381(7) 1 calc R U P C 2
O7 O 0.4270(8) -0.0142(11) 0.5011(8) 0.122(5) Uani 0.244(6) 1 d D U P D -1
C112 C 0.4708(12) 0.0180(11) 0.4458(8) 0.126(6) Uani 0.244(6) 1 d D U P D -1
H11E H 0.5004 0.0828 0.4599 0.151 Uiso 0.244(6) 1 calc R U P D -1
H11F H 0.4225 -0.0017 0.4007 0.151 Uiso 0.244(6) 1 calc R U P D -1
C113 C 0.5457(11) -0.0183(14) 0.4359(8) 0.142(6) Uani 0.244(6) 1 d D U P D -1
H11G H 0.6014 0.0230 0.4222 0.170 Uiso 0.244(6) 1 calc R U P D -1
H11H H 0.5193 -0.0750 0.3991 0.170 Uiso 0.244(6) 1 calc R U P D -1
C114 C 0.5738(9) -0.0299(11) 0.5111(9) 0.132(6) Uani 0.244(6) 1 d D U P D -1
H11I H 0.5807 -0.0864 0.5073 0.159 Uiso 0.244(6) 1 calc R U P D -1
H11J H 0.6350 0.0183 0.5380 0.159 Uiso 0.244(6) 1 calc R U P D -1
C115 C 0.4942(11) -0.0279(13) 0.5460(7) 0.116(5) Uani 0.244(6) 1 d D U P D -1
H11K H 0.4635 -0.0841 0.5584 0.140 Uiso 0.244(6) 1 calc R U P D -1
H11L H 0.5191 0.0197 0.5910 0.140 Uiso 0.244(6) 1 calc R U P D -1
O8 O 0.5060(12) 0.0272(10) 0.6129(9) 0.123(5) Uani 0.256(6) 1 d D U P D -2
H8O H 0.4609 0.0322 0.6321 0.185 Uiso 0.256(6) 1 calc DR U P D -2
C116 C 0.470(2) -0.0197(16) 0.5411(11) 0.110(5) Uani 0.256(6) 1 d D U P D -2
H11M H 0.5175 0.0029 0.5124 0.165 Uiso 0.256(6) 1 calc R U P D -2
H11N H 0.4107 -0.0129 0.5237 0.165 Uiso 0.256(6) 1 calc R U P D -2
H11O H 0.4560 -0.0818 0.5366 0.165 Uiso 0.256(6) 1 calc R U P D -2
N1 N -0.00770(11) 0.12156(11) 0.76104(9) 0.0204(3) Uani 1 1 d . . . . .
N2 N 0.06836(11) 0.19898(11) 0.78063(9) 0.0200(3) Uani 1 1 d . . . . .
N3 N 0.23505(11) 0.32585(11) 0.75777(9) 0.0182(3) Uani 1 1 d . . . . .
N4 N 0.11534(11) 0.33517(11) 0.63441(9) 0.0187(3) Uani 1 1 d . . . . .
N5 N -0.04388(11) 0.26274(11) 0.69226(9) 0.0204(3) Uani 1 1 d . . . . .
N6 N -0.09101(12) 0.26131(11) 0.74650(9) 0.0211(3) Uani 1 1 d . . . . .
N7 N -0.26829(11) 0.14280(10) 0.79500(9) 0.0193(3) Uani 1 1 d . . . . .
H7 H -0.2398 0.1242 0.7622 0.023 Uiso 0.9501(9) 1 calc R U P E 1
N8 N -0.19068(11) 0.00392(11) 0.81127(9) 0.0205(3) Uani 1 1 d . . . . .
H8 H -0.1594 0.0592 0.8353 0.025 Uiso 0.9501(9) 1 calc R U P E 1
O1 O -0.01786(14) 0.30318(12) 0.88981(9) 0.0424(4) Uani 1 1 d D . . . .
H1 H -0.0351 0.2878 0.8449 0.064 Uiso 1 1 calc R U . . .
O2 O -0.08601(17) 0.15767(12) 0.93246(10) 0.0534(5) Uani 1 1 d . . . . .
H2 H -0.0613 0.1984 0.9132 0.080 Uiso 1 1 calc R U . . .
O3 O -0.19646(12) 0.06900(13) 0.67964(9) 0.0358(4) Uani 0.9501(9) 1 d . . P E 1
H3 H -0.1377 0.0911 0.6985 0.054 Uiso 0.9501(9) 1 calc R U P E 1
C93 C -0.2092(3) 0.0251(4) 0.6114(2) 0.105(2) Uani 0.9501(9) 1 d . . P E 1
H93A H -0.1631 0.0614 0.5877 0.158 Uiso 0.9501(9) 1 calc R U P E 1
H93B H -0.2747 0.0107 0.5863 0.158 Uiso 0.9501(9) 1 calc R U P E 1
H93C H -0.1990 -0.0290 0.6101 0.158 Uiso 0.9501(9) 1 calc R U P E 1
Pd1 Pd 0.09302(2) 0.27948(2) 0.71587(2) 0.01720(5) Uani 1 1 d . . . . .
Pd2 Pd -0.1535(2) 0.12627(18) 0.77132(15) 0.0171(11) Uani 0.0499(9) 1 d . . P E 2

loop_
_atom_site_aniso_label
_atom_site_aniso_U_11
_atom_site_aniso_U_22
_atom_site_aniso_U_33
_atom_site_aniso_U_23
_atom_site_aniso_U_13
_atom_site_aniso_U_12
C1 0.0179(9) 0.0219(9) 0.0205(9) 0.0070(8) 0.0039(7) 0.0098(7)
C2 0.0171(8) 0.0243(9) 0.0189(9) 0.0071(8) 0.0036(7) 0.0095(7)
C3 0.0173(8) 0.0221(9) 0.0174(9) 0.0064(7) 0.0031(7) 0.0082(7)
C4 0.0177(8) 0.0227(9) 0.0176(9) 0.0035(7) 0.0022(7) 0.0092(7)
C5 0.0154(8) 0.0225(9) 0.0164(9) 0.0036(7) -0.0001(7) 0.0080(7)
C6 0.0175(8) 0.0203(9) 0.0204(9) 0.0026(7) 0.0008(7) 0.0090(7)
C7 0.0164(8) 0.0205(9) 0.0228(9) 0.0033(8) 0.0011(7) 0.0084(7)
C8 0.0147(8) 0.0189(9) 0.0201(9) 0.0033(7) 0.0025(7) 0.0079(7)
C9 0.0166(8) 0.0208(9) 0.0210(9) 0.0046(7) 0.0030(7) 0.0076(7)
C10 0.0167(8) 0.0211(9) 0.0193(9) 0.0066(7) 0.0047(7) 0.0071(7)
C11 0.0193(9) 0.0248(10) 0.0184(9) 0.0053(8) 0.0036(7) 0.0075(8)
C12 0.0194(9) 0.0259(10) 0.0180(9) 0.0052(8) 0.0044(7) 0.0080(8)
C13 0.0184(9) 0.0237(9) 0.0153(9) 0.0049(7) 0.0008(7) 0.0067(7)
C14 0.0178(9) 0.0249(10) 0.0193(9) 0.0069(8) 0.0031(7) 0.0085(8)
C15 0.0154(8) 0.0211(9) 0.0202(9) 0.0067(7) 0.0012(7) 0.0062(7)
C16 0.0185(9) 0.0230(9) 0.0221(9) 0.0084(8) 0.0047(7) 0.0092(7)
C17 0.0181(8) 0.0177(9) 0.0224(9) 0.0069(7) 0.0041(7) 0.0080(7)
C18 0.0166(8) 0.0204(9) 0.0204(9) 0.0055(7) 0.0026(7) 0.0078(7)
C19 0.0186(8) 0.0176(9) 0.0232(9) 0.0048(7) 0.0057(7) 0.0089(7)
C20 0.0250(10) 0.0256(10) 0.0253(10) 0.0075(8) 0.0094(8) 0.0142(8)
C21 0.0248(10) 0.0257(10) 0.0248(10) 0.0076(8) 0.0100(8) 0.0126(8)
C22 0.0202(9) 0.0230(10) 0.0217(9) 0.0071(8) 0.0067(7) 0.0098(8)
C23 0.0206(9) 0.0211(9) 0.0239(10) 0.0078(8) 0.0073(7) 0.0092(8)
C24 0.0196(9) 0.0195(9) 0.0230(9) 0.0070(8) 0.0052(7) 0.0069(7)
C25 0.0208(9) 0.0188(9) 0.0238(10) 0.0056(8) 0.0052(8) 0.0073(8)
C26 0.0217(9) 0.0186(9) 0.0192(9) 0.0060(7) 0.0050(7) 0.0077(7)
C27 0.0218(9) 0.0182(9) 0.0195(9) 0.0071(7) 0.0060(7) 0.0090(7)
C28 0.0201(9) 0.0205(9) 0.0173(9) 0.0049(7) 0.0025(7) 0.0084(7)
C29 0.0190(9) 0.0199(9) 0.0233(10) 0.0072(8) -0.0011(7) 0.0055(7)
C30 0.0380(12) 0.0361(12) 0.0279(11) 0.0145(10) 0.0094(9) 0.0202(10)
C31 0.0603(17) 0.0468(15) 0.0271(12) 0.0194(11) 0.0070(11) 0.0264(13)
C32 0.0405(13) 0.0348(12) 0.0369(13) 0.0153(10) -0.0083(10) 0.0140(10)
C33 0.0243(10) 0.0326(12) 0.0513(15) 0.0159(11) -0.0021(10) 0.0129(9)
C34 0.0213(10) 0.0316(11) 0.0360(12) 0.0154(10) 0.0063(9) 0.0104(9)
C35 0.0231(9) 0.0204(9) 0.0194(9) 0.0061(8) 0.0004(7) 0.0055(8)
C36 0.0282(11) 0.0391(12) 0.0246(11) 0.0076(9) 0.0051(9) 0.0096(9)
C37 0.0417(13) 0.0463(14) 0.0214(11) 0.0056(10) 0.0075(10) 0.0091(11)
C38 0.0504(15) 0.0354(12) 0.0200(10) 0.0079(9) -0.0038(10) 0.0083(11)
C39 0.0412(13) 0.0356(12) 0.0282(12) 0.0067(10) -0.0078(10) 0.0176(10)
C40 0.0292(11) 0.0338(11) 0.0234(10) 0.0042(9) -0.0010(8) 0.0154(9)
C41 0.0225(9) 0.0238(10) 0.0194(9) 0.0015(8) -0.0016(8) 0.0063(8)
C42 0.0435(13) 0.0379(13) 0.0249(11) -0.0013(10) 0.0035(10) 0.0213(11)
C43 0.0201(9) 0.0199(9) 0.0245(10) 0.0040(8) -0.0012(8) 0.0027(8)
C44 0.0410(13) 0.0240(11) 0.0391(13) 0.0077(10) 0.0061(10) 0.0124(10)
C45 0.0185(9) 0.0239(10) 0.0162(9) 0.0038(8) 0.0012(7) 0.0042(7)
C46 0.0225(10) 0.0315(11) 0.0293(11) 0.0048(9) 0.0050(8) 0.0096(9)
C47 0.0214(10) 0.0403(13) 0.0394(13) -0.0028(11) 0.0111(9) 0.0045(10)
C48 0.0369(12) 0.0330(12) 0.0316(12) 0.0031(10) 0.0153(10) -0.0044(10)
C49 0.0408(13) 0.0275(11) 0.0260(11) 0.0085(9) 0.0043(10) 0.0024(10)
C50 0.0237(10) 0.0254(10) 0.0234(10) 0.0066(8) 0.0012(8) 0.0055(8)
C51 0.0199(9) 0.0316(11) 0.0189(9) 0.0053(8) 0.0053(7) 0.0090(8)
C52 0.0305(11) 0.0397(13) 0.0295(11) 0.0064(10) 0.0100(9) 0.0182(10)
C53 0.0212(9) 0.0419(12) 0.0192(10) 0.0062(9) 0.0036(8) 0.0103(9)
C54 0.0319(12) 0.0554(15) 0.0261(11) 0.0179(11) 0.0064(9) 0.0162(11)
C55 0.0170(9) 0.0466(13) 0.0194(9) 0.0105(9) 0.0055(7) 0.0148(9)
C56 0.0331(12) 0.0621(16) 0.0324(12) 0.0254(12) 0.0138(10) 0.0283(12)
C57 0.0477(16) 0.108(3) 0.0441(15) 0.0463(18) 0.0202(13) 0.0519(18)
C58 0.0410(16) 0.138(3) 0.0312(14) 0.0345(18) 0.0072(12) 0.050(2)
C59 0.0252(12) 0.100(3) 0.0290(13) 0.0030(15) -0.0027(10) 0.0182(14)
C60 0.0223(10) 0.0571(16) 0.0256(11) 0.0050(11) 0.0027(9) 0.0108(10)
C61 0.0207(9) 0.0315(11) 0.0215(9) 0.0083(8) 0.0057(8) 0.0138(8)
C62 0.0259(10) 0.0351(11) 0.0283(11) 0.0135(9) 0.0070(8) 0.0163(9)
C63 0.0380(12) 0.0494(14) 0.0359(13) 0.0197(11) 0.0095(10) 0.0292(12)
C64 0.0307(12) 0.0652(17) 0.0325(12) 0.0158(12) 0.0040(10) 0.0301(12)
C65 0.0202(10) 0.0562(16) 0.0359(13) 0.0106(12) 0.0019(9) 0.0130(10)
C66 0.0232(10) 0.0382(12) 0.0323(12) 0.0122(10) 0.0062(9) 0.0124(9)
C67 0.0247(9) 0.0221(9) 0.0234(10) 0.0081(8) 0.0058(8) 0.0126(8)
C68 0.0282(11) 0.0254(11) 0.0404(13) 0.0105(9) 0.0089(9) 0.0123(9)
C69 0.0379(13) 0.0224(11) 0.0581(16) 0.0136(11) 0.0095(12) 0.0111(10)
C70 0.0448(14) 0.0293(12) 0.0539(16) 0.0125(11) 0.0088(12) 0.0238(11)
C71 0.0295(11) 0.0353(12) 0.0465(14) 0.0117(11) 0.0081(10) 0.0207(10)
C72 0.0245(10) 0.0256(10) 0.0380(12) 0.0093(9) 0.0062(9) 0.0116(8)
C73 0.0372(12) 0.0256(11) 0.0308(11) 0.0063(9) 0.0147(9) 0.0166(9)
C74 0.0445(15) 0.0480(16) 0.0447(15) -0.0134(13) 0.0031(12) 0.0180(13)
C75 0.0328(11) 0.0307(11) 0.0262(11) 0.0075(9) 0.0138(9) 0.0128(9)
C76 0.0326(12) 0.0585(17) 0.0375(14) 0.0079(12) 0.0164(11) 0.0140(12)
C77 0.0213(9) 0.0215(9) 0.0279(10) 0.0068(8) 0.0091(8) 0.0094(8)
C78 0.0249(10) 0.0313(11) 0.0397(13) 0.0130(10) 0.0064(9) 0.0118(9)
C79 0.0213(10) 0.0462(14) 0.0508(15) 0.0139(12) 0.0048(10) 0.0130(10)
C80 0.0205(10) 0.0354(12) 0.0473(14) 0.0073(11) 0.0123(10) 0.0049(9)
C81 0.0305(11) 0.0259(11) 0.0345(12) 0.0080(9) 0.0142(9) 0.0067(9)
C82 0.0231(10) 0.0262(10) 0.0312(11) 0.0099(9) 0.0097(8) 0.0104(8)
C83 0.0180(9) 0.0229(10) 0.0357(12) -0.0017(9) 0.0041(8) 0.0050(8)
C84 0.0352(13) 0.0458(14) 0.0375(13) -0.0009(11) -0.0064(10) 0.0170(11)
C85 0.0239(9) 0.0202(9) 0.0202(9) 0.0018(8) 0.0051(7) 0.0094(8)
C86 0.0350(11) 0.0213(10) 0.0322(11) 0.0064(9) 0.0071(9) 0.0119(9)
C87 0.0190(9) 0.0221(9) 0.0258(10) 0.0011(8) -0.0012(8) 0.0090(8)
C88 0.0327(11) 0.0277(11) 0.0319(11) 0.0061(9) -0.0014(9) 0.0157(9)
C89 0.0511(15) 0.0343(13) 0.0471(15) 0.0044(11) -0.0085(12) 0.0274(12)
C90 0.0417(14) 0.0435(15) 0.0510(16) -0.0107(12) -0.0103(12) 0.0313(12)
C91 0.0255(11) 0.0480(15) 0.0420(14) -0.0104(12) 0.0012(10) 0.0194(11)
C92 0.0226(10) 0.0318(11) 0.0337(12) -0.0001(9) 0.0030(9) 0.0108(9)
C94 0.0669(19) 0.0407(15) 0.0411(15) 0.0081(12) 0.0167(14) 0.0157(14)
C95 0.0500(16) 0.0414(15) 0.0627(19) 0.0080(14) 0.0005(14) 0.0122(13)
O4 0.0457(13) 0.0554(14) 0.0764(17) 0.0171(13) 0.0131(12) 0.0257(11)
C96 0.0487(18) 0.068(3) 0.071(2) 0.005(2) 0.0136(17) 0.0155(18)
C97 0.0519(19) 0.077(2) 0.068(2) 0.0096(19) 0.0196(17) 0.0315(17)
C98 0.060(2) 0.084(3) 0.058(2) 0.027(2) 0.0098(17) 0.033(2)
C99 0.063(2) 0.068(2) 0.056(2) 0.0180(17) 0.0166(17) 0.0330(18)
O4B 0.068(5) 0.076(5) 0.075(5) 0.015(4) 0.016(4) 0.025(4)
C96B 0.058(4) 0.071(4) 0.073(4) 0.014(4) 0.013(4) 0.027(4)
C97B 0.056(5) 0.068(5) 0.075(5) 0.007(5) 0.014(5) 0.023(5)
C98B 0.056(5) 0.068(5) 0.071(5) 0.014(5) 0.012(5) 0.031(4)
C99B 0.061(5) 0.077(5) 0.071(5) 0.013(5) 0.012(5) 0.030(5)
O5 0.129(5) 0.077(4) 0.135(5) 0.021(4) -0.044(4) 0.020(4)
C100 0.087(5) 0.063(5) 0.105(6) 0.029(5) 0.008(5) 0.018(5)
C101 0.089(6) 0.084(6) 0.105(6) 0.036(6) -0.005(5) 0.017(6)
C102 0.094(6) 0.086(7) 0.126(7) 0.018(6) -0.023(5) 0.032(6)
C103 0.103(7) 0.072(6) 0.125(7) 0.016(6) -0.020(6) 0.026(5)
O6A 0.091(3) 0.059(2) 0.105(4) -0.004(3) -0.013(3) 0.041(2)
C104 0.071(3) 0.069(3) 0.084(4) -0.009(3) 0.003(3) 0.031(3)
C105 0.066(3) 0.061(3) 0.083(4) 0.003(3) 0.004(3) 0.032(3)
C106 0.071(4) 0.061(4) 0.103(4) -0.008(3) -0.005(3) 0.036(3)
C107 0.078(3) 0.055(3) 0.092(4) 0.000(3) -0.018(3) 0.040(2)
O6B 0.074(3) 0.058(3) 0.088(4) 0.030(3) -0.003(3) 0.026(3)
C108 0.071(4) 0.069(4) 0.084(4) 0.023(4) -0.001(4) 0.016(4)
C109 0.062(4) 0.062(4) 0.072(4) 0.023(3) 0.005(3) 0.031(3)
C110 0.063(4) 0.049(4) 0.079(4) 0.024(3) 0.003(4) 0.029(3)
C111 0.087(4) 0.063(4) 0.087(5) 0.013(4) -0.017(4) 0.022(4)
O7 0.128(7) 0.112(6) 0.135(7) 0.045(5) 0.014(5) 0.053(5)
C112 0.133(8) 0.124(7) 0.131(8) 0.046(6) 0.027(6) 0.056(6)
C113 0.141(8) 0.137(8) 0.142(8) 0.039(6) 0.027(6) 0.048(6)
C114 0.130(7) 0.130(7) 0.140(7) 0.045(6) 0.015(6) 0.053(6)
C115 0.125(7) 0.110(7) 0.125(7) 0.047(6) 0.013(6) 0.055(6)
O8 0.147(10) 0.088(8) 0.133(9) 0.040(7) 0.012(8) 0.042(7)
C116 0.136(9) 0.086(8) 0.119(9) 0.036(7) 0.011(8) 0.056(7)
N1 0.0174(7) 0.0203(8) 0.0238(8) 0.0088(7) 0.0025(6) 0.0065(6)
N2 0.0164(7) 0.0208(8) 0.0227(8) 0.0081(7) 0.0022(6) 0.0065(6)
N3 0.0144(7) 0.0218(8) 0.0176(8) 0.0046(6) 0.0023(6) 0.0066(6)
N4 0.0149(7) 0.0235(8) 0.0175(8) 0.0066(6) 0.0021(6) 0.0069(6)
N5 0.0184(8) 0.0264(8) 0.0197(8) 0.0101(7) 0.0055(6) 0.0099(7)
N6 0.0199(8) 0.0267(8) 0.0228(8) 0.0107(7) 0.0082(6) 0.0127(7)
N7 0.0199(8) 0.0184(8) 0.0234(8) 0.0067(7) 0.0095(6) 0.0096(6)
N8 0.0180(7) 0.0156(7) 0.0268(9) 0.0038(7) 0.0059(6) 0.0059(6)
O1 0.0547(11) 0.0376(9) 0.0283(9) 0.0091(7) 0.0031(8) 0.0120(8)
O2 0.0766(15) 0.0319(10) 0.0340(10) 0.0050(8) 0.0053(10) 0.0048(10)
O3 0.0252(8) 0.0504(11) 0.0284(9) -0.0006(8) 0.0007(7) 0.0182(8)
C93 0.055(2) 0.149(5) 0.049(2) -0.031(3) 0.0044(18) 0.002(3)
Pd1 0.01420(7) 0.02091(8) 0.01690(7) 0.00644(5) 0.00199(5) 0.00690(5)
Pd2 0.0179(16) 0.0165(16) 0.0185(16) 0.0065(11) 0.0049(11) 0.0072(11)

loop_
_atom_type_symbol
_atom_type_description
_atom_type_scat_dispersion_real
_atom_type_scat_dispersion_imag
_atom_type_scat_source
C C 0.0033 0.0016 'International Tables Vol C Tables 4.2.6.8 and 6.1.1.4'
H H 0.0000 0.0000 'International Tables Vol C Tables 4.2.6.8 and 6.1.1.4'
Li Li -0.0003 0.0001 'International Tables Vol C Tables 4.2.6.8 and 6.1.1.4'
N N 0.0061 0.0033 'International Tables Vol C Tables 4.2.6.8 and 6.1.1.4'
O O 0.0106 0.0060 'International Tables Vol C Tables 4.2.6.8 and 6.1.1.4'
Pd Pd -0.9988 1.0072 'International Tables Vol C Tables 4.2.6.8 and 6.1.1.4'

loop_
_geom_angle_atom_site_label_1
_geom_angle_atom_site_label_2
_geom_angle_atom_site_label_3
_geom_angle
N1 C1 C2 110.83(17)
N1 C1 C28 121.74(16)
C2 C1 C28 126.97(17)
C1 C2 C3 104.18(16)
C1 C2 C29 125.10(18)
C3 C2 C29 130.69(17)
N2 C3 C2 108.16(16)
N2 C3 C4 122.16(17)
C2 C3 C4 129.67(17)
C5 C4 C3 122.72(17)
C5 C4 C35 123.55(17)
C3 C4 C35 113.73(17)
C4 C5 N3 122.94(17)
C4 C5 C6 129.28(17)
N3 C5 C6 107.62(16)
C7 C6 C5 107.71(16)
C7 C6 C41 124.66(18)
C5 C6 C41 127.24(18)
C6 C7 C8 107.09(17)
C6 C7 C43 124.64(17)
C8 C7 C43 127.74(18)
N3 C8 C9 123.05(17)
N3 C8 C7 109.07(16)
C9 C8 C7 127.87(18)
C8 C9 C10 122.94(18)
C8 C9 C45 120.32(16)
C10 C9 C45 116.41(17)
N4 C10 C9 124.04(18)
N4 C10 C11 109.31(16)
C9 C10 C11 126.48(18)
C12 C11 C10 107.44(17)
C12 C11 C51 125.54(18)
C10 C11 C51 125.77(16)
C11 C12 C13 107.34(17)
C11 C12 C53 122.92(18)
C13 C12 C53 129.60(17)
C14 C13 N4 122.81(18)
C14 C13 C12 129.45(17)
N4 C13 C12 107.71(16)
C13 C14 C15 122.79(17)
C13 C14 C55 120.53(18)
C15 C14 C55 116.50(17)
N5 C15 C16 107.19(17)
N5 C15 C14 121.83(17)
C16 C15 C14 130.92(17)
C17 C16 C15 104.58(16)
C17 C16 C61 122.78(18)
C15 C16 C61 132.53(18)
N6 C17 C16 110.47(17)
N6 C17 C18 120.05(17)
C16 C17 C18 129.25(17)
C19 C18 C17 121.80(17)
C19 C18 C67 121.04(18)
C17 C18 C67 117.14(17)
C18 C19 N7 122.31(18)
C18 C19 C20 131.63(18)
N7 C19 C20 105.86(16)
C21 C20 C19 107.82(18)
C21 C20 C73 124.32(19)
C19 C20 C73 126.72(19)
C20 C21 C22 107.84(18)
C20 C21 C75 126.23(19)
C22 C21 C75 125.63(19)
N7 C22 C23 123.78(18)
N7 C22 C21 107.61(17)
C23 C22 C21 128.59(19)
C24 C23 C22 121.29(18)
C24 C23 C77 121.09(18)
C22 C23 C77 117.50(17)
N8 C24 C23 123.06(18)
N8 C24 C25 106.88(17)
C23 C24 C25 130.05(18)
C26 C25 C24 108.18(17)
C26 C25 C83 125.28(18)
C24 C25 C83 125.23(17)
C25 C26 C27 107.90(17)
C25 C26 C85 124.56(18)
C27 C26 C85 126.63(17)
C28 C27 N8 122.37(17)
C28 C27 C26 131.37(18)
N8 C27 C26 106.06(16)
C27 C28 C1 122.28(17)
C27 C28 C87 122.00(18)
C1 C28 C87 115.69(17)
C30 C29 C34 118.85(19)
C30 C29 C2 119.49(18)
C34 C29 C2 121.63(19)
C29 C30 C31 120.4(2)
C29 C30 H30 119.8
C31 C30 H30 119.8
C32 C31 C30 120.5(2)
C32 C31 H31 119.8
C30 C31 H31 119.8
C31 C32 C33 120.0(2)
C31 C32 H32 120.0
C33 C32 H32 120.0
C32 C33 C34 120.0(2)
C32 C33 H33 120.0
C34 C33 H33 120.0
C29 C34 C33 120.3(2)
C29 C34 H34 119.9
C33 C34 H34 119.9
C40 C35 C36 118.88(19)
C40 C35 C4 122.15(19)
C36 C35 C4 118.77(18)
C37 C36 C35 120.8(2)
C37 C36 H36 119.6
C35 C36 H36 119.6
C38 C37 C36 119.9(2)
C38 C37 H37 120.0
C36 C37 H37 120.0
C37 C38 C39 119.9(2)
C37 C38 H38 120.0
C39 C38 H38 120.0
C38 C39 C40 120.4(2)
C38 C39 H39 119.8
C40 C39 H39 119.8
C35 C40 C39 120.1(2)
C35 C40 H40 119.9
C39 C40 H40 119.9
C6 C41 C42 112.42(17)
C6 C41 H41A 109.1
C42 C41 H41A 109.1
C6 C41 H41B 109.1
C42 C41 H41B 109.1
H41A C41 H41B 107.9
C41 C42 H42A 109.5
C41 C42 H42B 109.5
H42A C42 H42B 109.5
C41 C42 H42C 109.5
H42A C42 H42C 109.5
H42B C42 H42C 109.5
C7 C43 C44 113.01(18)
C7 C43 H43A 109.0
C44 C43 H43A 109.0
C7 C43 H43B 109.0
C44 C43 H43B 109.0
H43A C43 H43B 107.8
C43 C44 H44A 109.5
C43 C44 H44B 109.5
H44A C44 H44B 109.5
C43 C44 H44C 109.5
H44A C44 H44C 109.5
H44B C44 H44C 109.5
C46 C45 C50 118.4(2)
C46 C45 C9 122.59(19)
C50 C45 C9 119.01(18)
C45 C46 C47 120.6(2)
C45 C46 H46 119.7
C47 C46 H46 119.7
C48 C47 C46 119.9(2)
C48 C47 H47 120.0
C46 C47 H47 120.0
C47 C48 C49 120.3(2)
C47 C48 H48 119.9
C49 C48 H48 119.9
C50 C49 C48 119.6(2)
C50 C49 H49 120.2
C48 C49 H49 120.2
C49 C50 C45 121.2(2)
C49 C50 H50 119.4
C45 C50 H50 119.4
C11 C51 C52 110.88(18)
C11 C51 H51A 109.5
C52 C51 H51A 109.5
C11 C51 H51B 109.5
C52 C51 H51B 109.5
H51A C51 H51B 108.1
C51 C52 H52A 109.5
C51 C52 H52B 109.5
H52A C52 H52B 109.5
C51 C52 H52C 109.5
H52A C52 H52C 109.5
H52B C52 H52C 109.5
C12 C53 C54 113.21(19)
C12 C53 H53A 108.9
C54 C53 H53A 108.9
C12 C53 H53B 108.9
C54 C53 H53B 108.9
H53A C53 H53B 107.7
C53 C54 H54A 109.5
C53 C54 H54B 109.5
H54A C54 H54B 109.5
C53 C54 H54C 109.5
H54A C54 H54C 109.5
H54B C54 H54C 109.5
C56 C55 C60 119.2(2)
C56 C55 C14 120.0(2)
C60 C55 C14 120.8(2)
C55 C56 C57 120.4(3)
C55 C56 H56 119.8
C57 C56 H56 119.8
C58 C57 C56 120.1(3)
C58 C57 H57 120.0
C56 C57 H57 120.0
C57 C58 C59 120.3(2)
C57 C58 H58 119.8
C59 C58 H58 119.8
C58 C59 C60 120.3(3)
C58 C59 H59 119.8
C60 C59 H59 119.8
C55 C60 C59 119.6(3)
C55 C60 H60 120.2
C59 C60 H60 120.2
C66 C61 C62 118.71(19)
C66 C61 C16 118.79(19)
C62 C61 C16 122.44(19)
C63 C62 C61 120.2(2)
C63 C62 H62 119.9
C61 C62 H62 119.9
C64 C63 C62 120.5(2)
C64 C63 H63 119.7
C62 C63 H63 119.7
C63 C64 C65 120.0(2)
C63 C64 H64 120.0
C65 C64 H64 120.0
C64 C65 C66 119.8(2)
C64 C65 H65 120.1
C66 C65 H65 120.1
C65 C66 C61 120.8(2)
C65 C66 H66 119.6
C61 C66 H66 119.6
C68 C67 C72 118.67(19)
C68 C67 C18 120.38(18)
C72 C67 C18 120.89(18)
C69 C68 C67 120.1(2)
C69 C68 H68 119.9
C67 C68 H68 119.9
C70 C69 C68 120.3(2)
C70 C69 H69 119.9
C68 C69 H69 119.9
C69 C70 C71 120.4(2)
C69 C70 H70 119.8
C71 C70 H70 119.8
C70 C71 C72 119.8(2)
C70 C71 H71 120.1
C72 C71 H71 120.1
C71 C72 C67 120.7(2)
C71 C72 H72 119.6
C67 C72 H72 119.6
C20 C73 C74 112.53(19)
C20 C73 H73A 109.1
C74 C73 H73A 109.1
C20 C73 H73B 109.1
C74 C73 H73B 109.1
H73A C73 H73B 107.8
C73 C74 H74A 109.5
C73 C74 H74B 109.5
H74A C74 H74B 109.5
C73 C74 H74C 109.5
H74A C74 H74C 109.5
H74B C74 H74C 109.5
C21 C75 C76 112.76(19)
C21 C75 H75A 109.0
C76 C75 H75A 109.0
C21 C75 H75B 109.0
C76 C75 H75B 109.0
H75A C75 H75B 107.8
C75 C76 H76A 109.5
C75 C76 H76B 109.5
H76A C76 H76B 109.5
C75 C76 H76C 109.5
H76A C76 H76C 109.5
H76B C76 H76C 109.5
C82 C77 C78 118.42(19)
C82 C77 C23 122.15(18)
C78 C77 C23 119.43(19)
C79 C78 C77 120.7(2)
C79 C78 H78 119.6
C77 C78 H78 119.6
C80 C79 C78 120.2(2)
C80 C79 H79 119.9
C78 C79 H79 119.9
C79 C80 C81 119.7(2)
C79 C80 H80 120.2
C81 C80 H80 120.2
C80 C81 C82 120.5(2)
C80 C81 H81 119.8
C82 C81 H81 119.8
C81 C82 C77 120.5(2)
C81 C82 H82 119.7
C77 C82 H82 119.7
C25 C83 C84 111.28(19)
C25 C83 H83A 109.4
C84 C83 H83A 109.4
C25 C83 H83B 109.4
C84 C83 H83B 109.4
H83A C83 H83B 108.0
C83 C84 H84A 109.5
C83 C84 H84B 109.5
H84A C84 H84B 109.5
C83 C84 H84C 109.5
H84A C84 H84C 109.5
H84B C84 H84C 109.5
C26 C85 C86 113.77(17)
C26 C85 H85A 108.8
C86 C85 H85A 108.8
C26 C85 H85B 108.8
C86 C85 H85B 108.8
H85A C85 H85B 107.7
C85 C86 H86A 109.5
C85 C86 H86B 109.5
H86A C86 H86B 109.5
C85 C86 H86C 109.5
H86A C86 H86C 109.5
H86B C86 H86C 109.5
C88 C87 C92 119.2(2)
C88 C87 C28 121.0(2)
C92 C87 C28 119.73(19)
C89 C88 C87 119.9(2)
C89 C88 H88 120.0
C87 C88 H88 120.0
C90 C89 C88 120.6(3)
C90 C89 H89 119.7
C88 C89 H89 119.7
C89 C90 C91 119.9(2)
C89 C90 H90 120.0
C91 C90 H90 120.0
C90 C91 C92 120.4(3)
C90 C91 H91 119.8
C92 C91 H91 119.8
C91 C92 C87 119.9(2)
C91 C92 H92 120.0
C87 C92 H92 120.0
O2 C94 H94A 109.5
O2 C94 H94B 109.5
H94A C94 H94B 109.5
O2 C94 H94C 109.5
H94A C94 H94C 109.5
H94B C94 H94C 109.5
O1 C95 H95A 109.5
O1 C95 H95B 109.5
H95A C95 H95B 109.5
O1 C95 H95C 109.5
H95A C95 H95C 109.5
H95B C95 H95C 109.5
C99 O4 C96 108.2(3)
O4 C96 C97 106.1(3)
O4 C96 H96A 110.5
C97 C96 H96A 110.5
O4 C96 H96B 110.5
C97 C96 H96B 110.5
H96A C96 H96B 108.7
C96 C97 C98 102.4(3)
C96 C97 H97A 111.3
C98 C97 H97A 111.3
C96 C97 H97B 111.3
C98 C97 H97B 111.3
H97A C97 H97B 109.2
C99 C98 C97 104.2(3)
C99 C98 H98A 110.9
C97 C98 H98A 110.9
C99 C98 H98B 110.9
C97 C98 H98B 110.9
H98A C98 H98B 108.9
O4 C99 C98 110.4(3)
O4 C99 H99A 109.6
C98 C99 H99A 109.6
O4 C99 H99B 109.6
C98 C99 H99B 109.6
H99A C99 H99B 108.1
C99B O4B C96B 99.2(16)
O4B C96B C97B 105.8(14)
O4B C96B H96C 110.6
C97B C96B H96C 110.6
O4B C96B H96D 110.6
C97B C96B H96D 110.6
H96C C96B H96D 108.7
C98B C97B C96B 103.4(13)
C98B C97B H97C 111.1
C96B C97B H97C 111.1
C98B C97B H97D 111.1
C96B C97B H97D 111.1
H97C C97B H97D 109.0
C97B C98B C99B 100.8(14)
C97B C98B H98C 111.6
C99B C98B H98C 111.6
C97B C98B H98D 111.6
C99B C98B H98D 111.6
H98C C98B H98D 109.4
O4B C99B C98B 102.9(16)
O4B C99B H99C 111.2
C98B C99B H99C 111.2
O4B C99B H99D 111.2
C98B C99B H99D 111.2
H99C C99B H99D 109.1
C103 O5 C100 107.9(11)
O5 C100 C101 106.9(11)
O5 C100 H10A 110.3
C101 C100 H10A 110.3
O5 C100 H10B 110.3
C101 C100 H10B 110.3
H10A C100 H10B 108.6
C100 C101 C102 103.7(9)
C100 C101 H10C 111.0
C102 C101 H10C 111.0
C100 C101 H10D 111.0
C102 C101 H10D 111.0
H10C C101 H10D 109.0
C103 C102 C101 106.2(9)
C103 C102 H10E 110.5
C101 C102 H10E 110.5
C103 C102 H10F 110.5
C101 C102 H10F 110.5
H10E C102 H10F 108.7
O5 C103 C102 108.4(11)
O5 C103 H10G 110.0
C102 C103 H10G 110.0
O5 C103 H10H 110.0
C102 C103 H10H 110.0
H10G C103 H10H 108.4
C107 O6A C104 109.7(5)
O6A C104 C105 107.1(5)
O6A C104 H10I 110.3
C105 C104 H10I 110.3
O6A C104 H10J 110.3
C105 C104 H10J 110.3
H10I C104 H10J 108.6
C106 C105 C104 101.7(6)
C106 C105 H10K 111.4
C104 C105 H10K 111.4
C106 C105 H10L 111.4
C104 C105 H10L 111.4
H10K C105 H10L 109.3
C107 C106 C105 105.6(6)
C107 C106 H10M 110.6
C105 C106 H10M 110.6
C107 C106 H10N 110.6
C105 C106 H10N 110.6
H10M C106 H10N 108.8
O6A C107 C106 109.3(6)
O6A C107 H10O 109.8
C106 C107 H10O 109.8
O6A C107 H10P 109.8
C106 C107 H10P 109.8
H10O C107 H10P 108.3
C111 O6B C108 105.7(8)
O6B C108 C109 106.3(8)
O6B C108 H10Q 110.5
C109 C108 H10Q 110.5
O6B C108 H10R 110.5
C109 C108 H10R 110.5
H10Q C108 H10R 108.7
C110 C109 C108 102.2(8)
C110 C109 H10S 111.3
C108 C109 H10S 111.3
C110 C109 H10T 111.3
C108 C109 H10T 111.3
H10S C109 H10T 109.2
C109 C110 C111 104.3(9)
C109 C110 H11A 110.9
C111 C110 H11A 110.9
C109 C110 H11B 110.9
C111 C110 H11B 110.9
H11A C110 H11B 108.9
O6B C111 C110 112.1(10)
O6B C111 H11C 109.2
C110 C111 H11C 109.2
O6B C111 H11D 109.2
C110 C111 H11D 109.2
H11C C111 H11D 107.9
C115 O7 C112 108.2(3)
O7 C112 C113 106.2(4)
O7 C112 H11E 110.5
C113 C112 H11E 110.5
O7 C112 H11F 110.5
C113 C112 H11F 110.5
H11E C112 H11F 108.7
C112 C113 C114 102.6(4)
C112 C113 H11G 111.3
C114 C113 H11G 111.3
C112 C113 H11H 111.3
C114 C113 H11H 111.3
H11G C113 H11H 109.2
C115 C114 C113 104.3(3)
C115 C114 H11I 110.9
C113 C114 H11I 110.9
C115 C114 H11J 110.9
C113 C114 H11J 110.9
H11I C114 H11J 108.9
O7 C115 C114 110.4(3)
O7 C115 H11K 109.6
C114 C115 H11K 109.6
O7 C115 H11L 109.6
C114 C115 H11L 109.6
H11K C115 H11L 108.1
C116 O8 H8O 109.5
O8 C116 H11M 109.5
O8 C116 H11N 109.5
H11M C116 H11N 109.5
O8 C116 H11O 109.5
H11M C116 H11O 109.5
H11N C116 H11O 109.5
N2 N1 C1 106.68(15)
N2 N1 Pd2 116.38(14)
C1 N1 Pd2 110.38(14)
N1 N2 C3 110.14(15)
N1 N2 Pd1 120.66(12)
C3 N2 Pd1 125.71(13)
C8 N3 C5 108.35(15)
C8 N3 Pd1 121.27(12)
C5 N3 Pd1 120.32(12)
C10 N4 C13 107.95(16)
C10 N4 Pd1 120.05(12)
C13 N4 Pd1 123.75(13)
N6 N5 C15 110.60(15)
N6 N5 Pd1 116.75(12)
C15 N5 Pd1 128.89(13)
N5 N6 C17 107.14(15)
N5 N6 Pd2 114.48(14)
C17 N6 Pd2 104.09(14)
C22 N7 C19 110.25(17)
C22 N7 Pd2 119.66(15)
C19 N7 Pd2 118.57(15)
C22 N7 H7 124.9
C19 N7 H7 124.9
C24 N8 C27 110.94(16)
C24 N8 Pd2 108.31(14)
C27 N8 Pd2 114.01(14)
C24 N8 H8 124.5
C27 N8 H8 124.5
C95 O1 H1 109.5
C94 O2 H2 109.5
C93 O3 H3 109.5
O3 C93 H93A 109.5
O3 C93 H93B 109.5
H93A C93 H93B 109.5
O3 C93 H93C 109.5
H93A C93 H93C 109.5
H93B C93 H93C 109.5
N5 Pd1 N4 88.05(6)
N5 Pd1 N2 93.58(7)
N4 Pd1 N2 166.68(7)
N5 Pd1 N3 164.90(7)
N4 Pd1 N3 92.72(6)
N2 Pd1 N3 89.14(6)
N7 Pd2 N8 92.00(13)
N7 Pd2 N1 171.00(17)
N8 Pd2 N1 88.66(11)
N7 Pd2 N6 92.87(12)
N8 Pd2 N6 169.71(15)
N1 Pd2 N6 85.12(11)

loop_
_geom_bond_atom_site_label_1
_geom_bond_atom_site_label_2
_geom_bond_distance
C1 N1 1.360(2)
C1 C2 1.399(3)
C1 C28 1.466(3)
C2 C3 1.401(3)
C2 C29 1.490(2)
C3 N2 1.369(2)
C3 C4 1.450(3)
C4 C5 1.370(3)
C4 C35 1.497(3)
C5 N3 1.405(2)
C5 C6 1.466(3)
C6 C7 1.362(3)
C6 C41 1.502(3)
C7 C8 1.473(3)
C7 C43 1.510(3)
C8 N3 1.359(3)
C8 C9 1.408(3)
C9 C10 1.413(3)
C9 C45 1.488(3)
C10 N4 1.356(2)
C10 C11 1.462(3)
C11 C12 1.359(3)
C11 C51 1.503(3)
C12 C13 1.466(3)
C12 C53 1.510(3)
C13 C14 1.383(3)
C13 N4 1.406(2)
C14 C15 1.446(3)
C14 C55 1.495(3)
C15 N5 1.373(2)
C15 C16 1.409(3)
C16 C17 1.399(3)
C16 C61 1.481(3)
C17 N6 1.355(2)
C17 C18 1.454(3)
C18 C19 1.369(3)
C18 C67 1.482(3)
C19 N7 1.400(2)
C19 C20 1.456(3)
C20 C21 1.370(3)
C20 C73 1.508(3)
C21 C22 1.449(3)
C21 C75 1.505(3)
C22 N7 1.355(3)
C22 C23 1.422(3)
C23 C24 1.400(3)
C23 C77 1.485(3)
C24 N8 1.360(2)
C24 C25 1.453(3)
C25 C26 1.364(3)
C25 C83 1.508(3)
C26 C27 1.456(3)
C26 C85 1.504(3)
C27 C28 1.374(3)
C27 N8 1.390(3)
C28 C87 1.482(3)
C29 C30 1.386(3)
C29 C34 1.389(3)
C30 C31 1.390(3)
C30 H30 0.9500
C31 C32 1.370(4)
C31 H31 0.9500
C32 C33 1.377(4)
C32 H32 0.9500
C33 C34 1.399(3)
C33 H33 0.9500
C34 H34 0.9500
C35 C40 1.386(3)
C35 C36 1.389(3)
C36 C37 1.388(3)
C36 H36 0.9500
C37 C38 1.377(4)
C37 H37 0.9500
C38 C39 1.378(4)
C38 H38 0.9500
C39 C40 1.394(3)
C39 H39 0.9500
C40 H40 0.9500
C41 C42 1.524(3)
C41 H41A 0.9900
C41 H41B 0.9900
C42 H42A 0.9800
C42 H42B 0.9800
C42 H42C 0.9800
C43 C44 1.521(3)
C43 H43A 0.9900
C43 H43B 0.9900
C44 H44A 0.9800
C44 H44B 0.9800
C44 H44C 0.9800
C45 C46 1.391(3)
C45 C50 1.394(3)
C46 C47 1.391(3)
C46 H46 0.9500
C47 C48 1.380(4)
C47 H47 0.9500
C48 C49 1.384(4)
C48 H48 0.9500
C49 C50 1.383(3)
C49 H49 0.9500
C50 H50 0.9500
C51 C52 1.531(3)
C51 H51A 0.9900
C51 H51B 0.9900
C52 H52A 0.9800
C52 H52B 0.9800
C52 H52C 0.9800
C53 C54 1.535(3)
C53 H53A 0.9900
C53 H53B 0.9900
C54 H54A 0.9800
C54 H54B 0.9800
C54 H54C 0.9800
C55 C56 1.391(3)
C55 C60 1.391(3)
C56 C57 1.394(3)
C56 H56 0.9500
C57 C58 1.367(5)
C57 H57 0.9500
C58 C59 1.379(5)
C58 H58 0.9500
C59 C60 1.400(3)
C59 H59 0.9500
C60 H60 0.9500
C61 C66 1.393(3)
C61 C62 1.395(3)
C62 C63 1.388(3)
C62 H62 0.9500
C63 C64 1.379(4)
C63 H63 0.9500
C64 C65 1.380(4)
C64 H64 0.9500
C65 C66 1.392(3)
C65 H65 0.9500
C66 H66 0.9500
C67 C68 1.393(3)
C67 C72 1.394(3)
C68 C69 1.390(3)
C68 H68 0.9500
C69 C70 1.373(4)
C69 H69 0.9500
C70 C71 1.377(4)
C70 H70 0.9500
C71 C72 1.385(3)
C71 H71 0.9500
C72 H72 0.9500
C73 C74 1.522(4)
C73 H73A 0.9900
C73 H73B 0.9900
C74 H74A 0.9800
C74 H74B 0.9800
C74 H74C 0.9800
C75 C76 1.527(3)
C75 H75A 0.9900
C75 H75B 0.9900
C76 H76A 0.9800
C76 H76B 0.9800
C76 H76C 0.9800
C77 C82 1.397(3)
C77 C78 1.399(3)
C78 C79 1.392(3)
C78 H78 0.9500
C79 C80 1.382(4)
C79 H79 0.9500
C80 C81 1.387(3)
C80 H80 0.9500
C81 C82 1.389(3)
C81 H81 0.9500
C82 H82 0.9500
C83 C84 1.528(3)
C83 H83A 0.9900
C83 H83B 0.9900
C84 H84A 0.9800
C84 H84B 0.9800
C84 H84C 0.9800
C85 C86 1.532(3)
C85 H85A 0.9900
C85 H85B 0.9900
C86 H86A 0.9800
C86 H86B 0.9800
C86 H86C 0.9800
C87 C88 1.393(3)
C87 C92 1.400(3)
C88 C89 1.392(3)
C88 H88 0.9500
C89 C90 1.376(4)
C89 H89 0.9500
C90 C91 1.382(4)
C90 H90 0.9500
C91 C92 1.388(3)
C91 H91 0.9500
C92 H92 0.9500
C94 O2 1.396(3)
C94 H94A 0.9800
C94 H94B 0.9800
C94 H94C 0.9800
C95 O1 1.388(3)
C95 H95A 0.9800
C95 H95B 0.9800
C95 H95C 0.9800
O4 C99 1.383(4)
O4 C96 1.426(5)
C96 C97 1.492(5)
C96 H96A 0.9900
C96 H96B 0.9900
C97 C98 1.545(5)
C97 H97A 0.9900
C97 H97B 0.9900
C98 C99 1.462(5)
C98 H98A 0.9900
C98 H98B 0.9900
C99 H99A 0.9900
C99 H99B 0.9900
O4B C99B 1.376(16)
O4B C96B 1.465(16)
C96B C97B 1.495(16)
C96B H96C 0.9900
C96B H96D 0.9900
C97B C98B 1.487(16)
C97B H97C 0.9900
C97B H97D 0.9900
C98B C99B 1.511(16)
C98B H98C 0.9900
C98B H98D 0.9900
C99B H99C 0.9900
C99B H99D 0.9900
O5 C103 1.377(12)
O5 C100 1.430(10)
C100 C101 1.480(13)
C100 H10A 0.9900
C100 H10B 0.9900
C101 C102 1.496(13)
C101 H10C 0.9900
C101 H10D 0.9900
C102 C103 1.473(14)
C102 H10E 0.9900
C102 H10F 0.9900
C103 H10G 0.9900
C103 H10H 0.9900
O6A C107 1.379(7)
O6A C104 1.407(7)
C104 C105 1.525(8)
C104 H10I 0.9900
C104 H10J 0.9900
C105 C106 1.503(9)
C105 H10K 0.9900
C105 H10L 0.9900
C106 C107 1.479(10)
C106 H10M 0.9900
C106 H10N 0.9900
C107 H10O 0.9900
C107 H10P 0.9900
O6B C111 1.343(12)
O6B C108 1.425(10)
C108 C109 1.504(12)
C108 H10Q 0.9900
C108 H10R 0.9900
C109 C110 1.466(12)
C109 H10S 0.9900
C109 H10T 0.9900
C110 C111 1.470(12)
C110 H11A 0.9900
C110 H11B 0.9900
C111 H11C 0.9900
C111 H11D 0.9900
O7 C115 1.383(4)
O7 C112 1.426(5)
C112 C113 1.492(5)
C112 H11E 0.9900
C112 H11F 0.9900
C113 C114 1.545(6)
C113 H11G 0.9900
C113 H11H 0.9900
C114 C115 1.462(5)
C114 H11I 0.9900
C114 H11J 0.9900
C115 H11K 0.9900
C115 H11L 0.9900
O8 C116 1.396(17)
O8 H8O 0.8400
C116 H11M 0.9800
C116 H11N 0.9800
C116 H11O 0.9800
N1 N2 1.347(2)
N1 Pd2 2.281(3)
N2 Pd1 2.0032(16)
N3 Pd1 2.0204(15)
N4 Pd1 2.0004(16)
N5 N6 1.340(2)
N5 Pd1 1.9863(16)
N6 Pd2 2.315(3)
N7 Pd2 1.957(3)
N7 H7 0.8800
N8 Pd2 2.264(3)
N8 H8 0.8800
O1 H1 0.8400
O2 H2 0.8400
O3 C93 1.339(4)
O3 H3 0.8400
C93 H93A 0.9800
C93 H93B 0.9800
C93 H93C 0.9800

loop_
_geom_torsion_atom_site_label_1
_geom_torsion_atom_site_label_2
_geom_torsion_atom_site_label_3
_geom_torsion_atom_site_label_4
_geom_torsion
N1 C1 C2 C3 0.0(2)
C28 C1 C2 C3 172.30(19)
N1 C1 C2 C29 178.18(19)
C28 C1 C2 C29 -9.6(3)
C1 C2 C3 N2 -0.6(2)
C29 C2 C3 N2 -178.6(2)
C1 C2 C3 C4 178.3(2)
C29 C2 C3 C4 0.3(4)
N2 C3 C4 C5 -28.7(3)
C2 C3 C4 C5 152.6(2)
N2 C3 C4 C35 150.79(18)
C2 C3 C4 C35 -28.0(3)
C3 C4 C5 N3 -6.5(3)
C35 C4 C5 N3 174.12(18)
C3 C4 C5 C6 178.54(19)
C35 C4 C5 C6 -0.9(3)
C4 C5 C6 C7 171.8(2)
N3 C5 C6 C7 -3.8(2)
C4 C5 C6 C41 -15.2(3)
N3 C5 C6 C41 169.22(18)
C5 C6 C7 C8 2.2(2)
C41 C6 C7 C8 -171.03(17)
C5 C6 C7 C43 174.42(17)
C41 C6 C7 C43 1.2(3)
C6 C7 C8 N3 0.2(2)
C43 C7 C8 N3 -171.76(18)
C6 C7 C8 C9 179.63(18)
C43 C7 C8 C9 7.7(3)
N3 C8 C9 C10 20.8(3)
C7 C8 C9 C10 -158.62(19)
N3 C8 C9 C45 -166.03(18)
C7 C8 C9 C45 14.6(3)
C8 C9 C10 N4 22.1(3)
C45 C9 C10 N4 -151.37(19)
C8 C9 C10 C11 -163.12(19)
C45 C9 C10 C11 23.4(3)
N4 C10 C11 C12 4.4(2)
C9 C10 C11 C12 -171.00(19)
N4 C10 C11 C51 -163.36(19)
C9 C10 C11 C51 21.2(3)
C10 C11 C12 C13 -1.7(2)
C51 C11 C12 C13 166.10(19)
C10 C11 C12 C53 -177.76(19)
C51 C11 C12 C53 -9.9(3)
C11 C12 C13 C14 176.5(2)
C53 C12 C13 C14 -7.9(4)
C11 C12 C13 N4 -1.4(2)
C53 C12 C13 N4 174.3(2)
N4 C13 C14 C15 -8.3(3)
C12 C13 C14 C15 174.1(2)
N4 C13 C14 C55 166.61(19)
C12 C13 C14 C55 -10.9(3)
C13 C14 C15 N5 -21.0(3)
C55 C14 C15 N5 163.92(19)
C13 C14 C15 C16 155.9(2)
C55 C14 C15 C16 -19.2(3)
N5 C15 C16 C17 1.6(2)
C14 C15 C16 C17 -175.7(2)
N5 C15 C16 C61 -174.5(2)
C14 C15 C16 C61 8.3(4)
C15 C16 C17 N6 -1.1(2)
C61 C16 C17 N6 175.43(18)
C15 C16 C17 C18 173.20(19)
C61 C16 C17 C18 -10.2(3)
N6 C17 C18 C19 -49.5(3)
C16 C17 C18 C19 136.6(2)
N6 C17 C18 C67 131.81(19)
C16 C17 C18 C67 -42.0(3)
C17 C18 C19 N7 -20.2(3)
C67 C18 C19 N7 158.39(18)
C17 C18 C19 C20 165.6(2)
C67 C18 C19 C20 -15.8(3)
C18 C19 C20 C21 168.3(2)
N7 C19 C20 C21 -6.6(2)
C18 C19 C20 C73 -23.6(3)
N7 C19 C20 C73 161.53(19)
C19 C20 C21 C22 2.7(2)
C73 C20 C21 C22 -165.78(19)
C19 C20 C21 C75 176.62(19)
C73 C20 C21 C75 8.2(3)
C20 C21 C22 N7 2.4(2)
C75 C21 C22 N7 -171.64(19)
C20 C21 C22 C23 -175.93(19)
C75 C21 C22 C23 10.1(3)
N7 C22 C23 C24 36.2(3)
C21 C22 C23 C24 -145.7(2)
N7 C22 C23 C77 -139.8(2)
C21 C22 C23 C77 38.2(3)
C22 C23 C24 N8 25.6(3)
C77 C23 C24 N8 -158.44(19)
C22 C23 C24 C25 -153.8(2)
C77 C23 C24 C25 22.2(3)
N8 C24 C25 C26 2.1(2)
C23 C24 C25 C26 -178.5(2)
N8 C24 C25 C83 -165.39(19)
C23 C24 C25 C83 14.1(3)
C24 C25 C26 C27 -1.6(2)
C83 C25 C26 C27 165.82(19)
C24 C25 C26 C85 -171.27(18)
C83 C25 C26 C85 -3.8(3)
C25 C26 C27 C28 -174.2(2)
C85 C26 C27 C28 -4.8(3)
C25 C26 C27 N8 0.6(2)
C85 C26 C27 N8 169.99(18)
N8 C27 C28 C1 -18.9(3)
C26 C27 C28 C1 155.2(2)
N8 C27 C28 C87 163.24(18)
C26 C27 C28 C87 -22.7(3)
N1 C1 C28 C27 -51.9(3)
C2 C1 C28 C27 136.6(2)
N1 C1 C28 C87 126.1(2)
C2 C1 C28 C87 -45.4(3)
C1 C2 C29 C30 -73.8(3)
C3 C2 C29 C30 103.9(3)
C1 C2 C29 C34 104.2(2)
C3 C2 C29 C34 -78.2(3)
C34 C29 C30 C31 1.7(3)
C2 C29 C30 C31 179.7(2)
C29 C30 C31 C32 -1.2(4)
C30 C31 C32 C33 -0.6(4)
C31 C32 C33 C34 2.0(4)
C30 C29 C34 C33 -0.4(3)
C2 C29 C34 C33 -178.3(2)
C32 C33 C34 C29 -1.4(3)
C5 C4 C35 C40 -70.6(3)
C3 C4 C35 C40 110.0(2)
C5 C4 C35 C36 114.6(2)
C3 C4 C35 C36 -64.8(2)
C40 C35 C36 C37 1.4(3)
C4 C35 C36 C37 176.3(2)
C35 C36 C37 C38 -0.8(4)
C36 C37 C38 C39 -0.2(4)
C37 C38 C39 C40 0.5(4)
C36 C35 C40 C39 -1.0(3)
C4 C35 C40 C39 -175.8(2)
C38 C39 C40 C35 0.1(4)
C7 C6 C41 C42 100.1(2)
C5 C6 C41 C42 -71.8(3)
C6 C7 C43 C44 -94.2(2)
C8 C7 C43 C44 76.4(3)
C8 C9 C45 C46 64.6(3)
C10 C9 C45 C46 -121.8(2)
C8 C9 C45 C50 -115.6(2)
C10 C9 C45 C50 58.0(3)
C50 C45 C46 C47 1.1(3)
C9 C45 C46 C47 -179.1(2)
C45 C46 C47 C48 -1.0(3)
C46 C47 C48 C49 0.6(4)
C47 C48 C49 C50 -0.4(4)
C48 C49 C50 C45 0.5(3)
C46 C45 C50 C49 -0.9(3)
C9 C45 C50 C49 179.34(19)
C12 C11 C51 C52 -104.6(2)
C10 C11 C51 C52 61.0(3)
C11 C12 C53 C54 -70.9(3)
C13 C12 C53 C54 114.0(2)
C13 C14 C55 C56 -62.2(3)
C15 C14 C55 C56 113.0(2)
C13 C14 C55 C60 120.2(2)
C15 C14 C55 C60 -64.6(3)
C60 C55 C56 C57 -0.8(4)
C14 C55 C56 C57 -178.5(2)
C55 C56 C57 C58 -0.8(4)
C56 C57 C58 C59 1.7(5)
C57 C58 C59 C60 -1.0(5)
C56 C55 C60 C59 1.5(4)
C14 C55 C60 C59 179.1(2)
C58 C59 C60 C55 -0.6(4)
C17 C16 C61 C66 -57.0(3)
C15 C16 C61 C66 118.5(3)
C17 C16 C61 C62 119.9(2)
C15 C16 C61 C62 -64.6(3)
C66 C61 C62 C63 -1.3(3)
C16 C61 C62 C63 -178.2(2)
C61 C62 C63 C64 1.5(4)
C62 C63 C64 C65 -0.7(4)
C63 C64 C65 C66 -0.3(4)
C64 C65 C66 C61 0.6(4)
C62 C61 C66 C65 0.2(3)
C16 C61 C66 C65 177.3(2)
C19 C18 C67 C68 138.1(2)
C17 C18 C67 C68 -43.2(3)
C19 C18 C67 C72 -44.5(3)
C17 C18 C67 C72 134.2(2)
C72 C67 C68 C69 2.4(3)
C18 C67 C68 C69 179.8(2)
C67 C68 C69 C70 -0.8(4)
C68 C69 C70 C71 -0.8(4)
C69 C70 C71 C72 0.7(4)
C70 C71 C72 C67 1.0(4)
C68 C67 C72 C71 -2.5(3)
C18 C67 C72 C71 -179.9(2)
C21 C20 C73 C74 114.4(3)
C19 C20 C73 C74 -51.8(3)
C20 C21 C75 C76 70.9(3)
C22 C21 C75 C76 -116.1(2)
C24 C23 C77 C82 51.8(3)
C22 C23 C77 C82 -132.1(2)
C24 C23 C77 C78 -127.6(2)
C22 C23 C77 C78 48.5(3)
C82 C77 C78 C79 -0.3(3)
C23 C77 C78 C79 179.1(2)
C77 C78 C79 C80 0.0(4)
C78 C79 C80 C81 0.2(4)
C79 C80 C81 C82 -0.1(4)
C80 C81 C82 C77 -0.2(3)
C78 C77 C82 C81 0.4(3)
C23 C77 C82 C81 -179.0(2)
C26 C25 C83 C84 -100.1(2)
C24 C25 C83 C84 65.3(3)
C25 C26 C85 C86 -77.6(2)
C27 C26 C85 C86 114.7(2)
C27 C28 C87 C88 -51.7(3)
C1 C28 C87 C88 130.3(2)
C27 C28 C87 C92 130.6(2)
C1 C28 C87 C92 -47.4(3)
C92 C87 C88 C89 -2.2(3)
C28 C87 C88 C89 -180.0(2)
C87 C88 C89 C90 1.0(4)
C88 C89 C90 C91 0.5(4)
C89 C90 C91 C92 -0.7(4)
C90 C91 C92 C87 -0.6(3)
C88 C87 C92 C91 2.0(3)
C28 C87 C92 C91 179.81(19)
C99 O4 C96 C97 -28.5(5)
O4 C96 C97 C98 28.8(5)
C96 C97 C98 C99 -19.2(5)
C96 O4 C99 C98 15.8(5)
C97 C98 C99 O4 3.0(5)
C99B O4B C96B C97B 41(3)
O4B C96B C97B C98B -13(3)
C96B C97B C98B C99B -18(3)
C96B O4B C99B C98B -53(3)
C97B C98B C99B O4B 45(3)
C103 O5 C100 C101 -27.2(14)
O5 C100 C101 C102 21(3)
C100 C101 C102 C103 -9(4)
C100 O5 C103 C102 22(3)
C101 C102 C103 O5 -8(4)
C107 O6A C104 C105 -20.6(10)
O6A C104 C105 C106 25.9(10)
C104 C105 C106 C107 -21.7(11)
C104 O6A C107 C106 6.1(12)
C105 C106 C107 O6A 10.9(13)
C111 O6B C108 C109 29.0(16)
O6B C108 C109 C110 -30.4(15)
C108 C109 C110 C111 20.1(18)
C108 O6B C111 C110 -16(2)
C109 C110 C111 O6B -3(2)
C115 O7 C112 C113 28.5(8)
O7 C112 C113 C114 -28.1(8)
C112 C113 C114 C115 18.0(10)
C112 O7 C115 C114 -16.6(12)
C113 C114 C115 O7 -1.7(12)
C2 C1 N1 N2 0.5(2)
C28 C1 N1 N2 -172.21(18)
C2 C1 N1 Pd2 -126.79(16)
C28 C1 N1 Pd2 60.5(2)
C1 N1 N2 C3 -0.9(2)
Pd2 N1 N2 C3 122.78(16)
C1 N1 N2 Pd1 159.17(13)
Pd2 N1 N2 Pd1 -77.16(17)
C2 C3 N2 N1 0.9(2)
C4 C3 N2 N1 -178.05(17)
C2 C3 N2 Pd1 -157.88(14)
C4 C3 N2 Pd1 23.1(3)
C9 C8 N3 C5 177.96(17)
C7 C8 N3 C5 -2.6(2)
C9 C8 N3 Pd1 -36.6(2)
C7 C8 N3 Pd1 142.90(13)
C4 C5 N3 C8 -172.06(18)
C6 C5 N3 C8 3.9(2)
C4 C5 N3 Pd1 42.1(2)
C6 C5 N3 Pd1 -141.99(13)
C9 C10 N4 C13 170.31(18)
C11 C10 N4 C13 -5.2(2)
C9 C10 N4 Pd1 -40.1(3)
C11 C10 N4 Pd1 144.31(14)
C14 C13 N4 C10 -173.87(19)
C12 C13 N4 C10 4.1(2)
C14 C13 N4 Pd1 38.0(3)
C12 C13 N4 Pd1 -144.02(14)
C16 C15 N5 N6 -1.5(2)
C14 C15 N5 N6 176.00(17)
C16 C15 N5 Pd1 -158.61(14)
C14 C15 N5 Pd1 18.9(3)
C15 N5 N6 C17 0.8(2)
Pd1 N5 N6 C17 160.98(13)
C15 N5 N6 Pd2 115.71(16)
Pd1 N5 N6 Pd2 -84.16(15)
C16 C17 N6 N5 0.2(2)
C18 C17 N6 N5 -174.71(17)
C16 C17 N6 Pd2 -121.43(16)
C18 C17 N6 Pd2 63.6(2)
C23 C22 N7 C19 171.70(18)
C21 C22 N7 C19 -6.7(2)
C23 C22 N7 Pd2 -45.5(3)
C21 C22 N7 Pd2 136.13(17)
C18 C19 N7 C22 -167.26(18)
C20 C19 N7 C22 8.2(2)
C18 C19 N7 Pd2 49.5(2)
C20 C19 N7 Pd2 -135.06(17)
C23 C24 N8 C27 178.80(18)
C25 C24 N8 C27 -1.7(2)
C23 C24 N8 Pd2 -55.4(2)
C25 C24 N8 Pd2 124.15(16)
C28 C27 N8 C24 176.11(18)
C26 C27 N8 C24 0.7(2)
C28 C27 N8 Pd2 53.5(2)
C26 C27 N8 Pd2 -121.88(15)
